data_4122723
loop_
_publ_author_name
'Ghaffari, Behnaz'
'Preshlock, Sean M.'
'Plattner, Donald L.'
'Staples, Richard J.'
'Maligres, Peter E.'
'Krska, Shane W.'
'Maleczka, Jr, Robert E'
'Smith, 3rd, Milton R'

_publ_section_title
;
 Silyl Phosphorus and Nitrogen Donor Chelates for Homogeneous Ortho
 Borylation Catalysis.
;
_journal_issue 41
_journal_name_full 'Journal of the American Chemical Society'
_journal_page_first 14345
_journal_paper_doi 10.1021/ja506229s
_journal_volume 136
_journal_year 2014
_chemical_formula_moiety 'C16 H23 B O6'
_chemical_formula_sum 'C16 H23 B O6'
_chemical_formula_weight 322.15
_chemical_name_systematic
;
 ?
;
_space_group_crystal_system monoclinic
_space_group_IT_number 15
_space_group_name_Hall '-C 2yc'
_space_group_name_H-M_alt 'C 1 2/c 1'
_symmetry_space_group_name_Hall '-C 2yc'
_symmetry_space_group_name_H-M 'C 1 2/c 1'
_atom_sites_solution_hydrogens geom
_atom_sites_solution_primary direct
_audit_creation_date 2013-11-04
_audit_creation_method
;
Olex2 1.2
(compiled 2013.09.17 svn.r2790 for OlexSys, GUI svn.r4601)
;
_cell_angle_alpha 90
_cell_angle_beta 118.6010(10)
_cell_angle_gamma 90
_cell_formula_units_Z 8
_cell_length_a 23.4123(4)
_cell_length_b 9.0701(2)
_cell_length_c 18.5703(3)
_cell_measurement_reflns_used 9987
_cell_measurement_temperature 173(2)
_cell_measurement_theta_max 72.121
_cell_measurement_theta_min 2.710
_cell_volume 3462.24(12)
_computing_cell_refinement 'APEX2 (BRUKER, V2012.10-0, 2012)'
_computing_data_collection 'COSMO (BRUKER, V1.61, 2009)'
_computing_data_reduction 'SAINT v8.27A (Bruker, 2012)'
_computing_molecular_graphics
;
O. V. Dolomanov, L. J. Bourhis, R. J. Gildea, J. A. K. Howard and H. Puschmann,
OLEX2: a complete structure solution, refinement and analysis program.
J. Appl. Cryst. (2009). 42, 339-341.
;
_computing_publication_material
;
O. V. Dolomanov, L. J. Bourhis, R. J. Gildea, J. A. K. Howard and H. Puschmann,
OLEX2: a complete structure solution, refinement and analysis program.
J. Appl. Cryst. (2009). 42, 339-341.
;
_computing_structure_refinement
;
SHELX, G.M. Sheldrick, Acta Cryst.
(2008). A64, 112-122
;
_computing_structure_solution
;
SHELX, G.M. Sheldrick, Acta Cryst.
(2008). A64, 112-122
;
_diffrn_ambient_temperature 172.99
_diffrn_detector_area_resol_mean 836.6
_diffrn_measured_fraction_theta_full 0.999
_diffrn_measured_fraction_theta_max 0.983
_diffrn_measurement_device_type 'Bruker APEX-II CCD'
_diffrn_measurement_method '\f and \w scans'
_diffrn_radiation_monochromator graphite
_diffrn_radiation_type CuK\a
_diffrn_radiation_wavelength 1.54178
_diffrn_reflns_av_R_equivalents 0.0246
_diffrn_reflns_av_unetI/netI 0.0206
_diffrn_reflns_Laue_measured_fraction_full 0.999
_diffrn_reflns_Laue_measured_fraction_max 0.983
_diffrn_reflns_limit_h_max 28
_diffrn_reflns_limit_h_min -27
_diffrn_reflns_limit_k_max 10
_diffrn_reflns_limit_k_min -11
_diffrn_reflns_limit_l_max 22
_diffrn_reflns_limit_l_min -22
_diffrn_reflns_number 15915
_diffrn_reflns_point_group_measured_fraction_full 0.999
_diffrn_reflns_point_group_measured_fraction_max 0.983
_diffrn_reflns_theta_full 67.679
_diffrn_reflns_theta_max 72.114
_diffrn_reflns_theta_min 4.302
_diffrn_standards_number 0
_exptl_absorpt_coefficient_mu 0.767
_exptl_absorpt_correction_T_max 0.7536
_exptl_absorpt_correction_T_min 0.6793
_exptl_absorpt_correction_type multi-scan
_exptl_absorpt_process_details
'SADABS-2012/1 (Bruker,2012) was used for absorption correction. wR2(int) was 0.0494 before and 0.0401 after correction. The Ratio of minimum to maximum transmission is 0.9014. The \l/2 correction factor is 0.0015.'
_exptl_crystal_colour colourless
_exptl_crystal_density_diffrn 1.236
_exptl_crystal_description Chunk
_exptl_crystal_F_000 1376
_exptl_crystal_size_max 0.427
_exptl_crystal_size_mid 0.31
_exptl_crystal_size_min 0.194
_refine_diff_density_max 0.862
_refine_diff_density_min -0.427
_refine_diff_density_rms 0.064
_refine_ls_extinction_method none
_refine_ls_goodness_of_fit_ref 1.075
_refine_ls_hydrogen_treatment constr
_refine_ls_matrix_type full
_refine_ls_number_parameters 215
_refine_ls_number_reflns 3362
_refine_ls_number_restraints 0
_refine_ls_restrained_S_all 1.075
_refine_ls_R_factor_all 0.0701
_refine_ls_R_factor_gt 0.0663
_refine_ls_shift/su_max 0.000
_refine_ls_shift/su_mean 0.000
_refine_ls_structure_factor_coef Fsqd
_refine_ls_weighting_details 'w=1/[\s^2^(Fo^2^)+(0.1027P)^2^+5.8014P] where P=(Fo^2^+2Fc^2^)/3'
_refine_ls_weighting_scheme calc
_refine_ls_wR_factor_gt 0.1903
_refine_ls_wR_factor_ref 0.1943
_reflns_Friedel_coverage 0.000
_reflns_number_gt 3053
_reflns_number_total 3362
_reflns_threshold_expression 'I > 2\s(I)'
_cod_data_source_file ja506229s_si_003.cif
_cod_data_source_block mrs913
_cod_depositor_comments 'Adding full bibliography for 4122723--4122724.cif.'
_cod_database_code 4122723
_shelxl_version_number 2013-4
_shelx_space_group_comment
;
The symmetry employed for this shelxl refinement is uniquely defined
by the following loop, which should always be used as a source of
symmetry information in preference to the above space-group names.
They are only intended as comments.
;
_shelx_estimated_absorpt_t_max 0.865
_shelx_estimated_absorpt_t_min 0.735
_olex2_refinement_description
;
1. Fixed Uiso
 At 1.2 times of:
  All C(H) groups
 At 1.5 times of:
  All C(H,H,H) groups
2.a Aromatic/amide H refined with riding coordinates:
 C11(H11), C12(H12)
2.b Idealised Me refined as rotating group:
 C3(H3A,H3B,H3C), C4(H4A,H4B,H4C), C5(H5A,H5B,H5C), C6(H6A,H6B,H6C), C14(H14A,
 H14B,H14C), C15(H15A,H15B,H15C), C16(H16A,H16B,H16C)
;
_contact_crystallographer_email staples@chemistry.msu.com
_contact_crystallographer_name 'Richard Staples'

loop_
_space_group_symop_operation_xyz
'x, y, z'
'-x, y, -z+1/2'
'x+1/2, y+1/2, z'
'-x+1/2, y+1/2, -z+1/2'
'-x, -y, -z'
'x, -y, z-1/2'
'-x+1/2, -y+1/2, -z'
'x+1/2, -y+1/2, z-1/2'

loop_
_atom_site_label
_atom_site_type_symbol
_atom_site_fract_x
_atom_site_fract_y
_atom_site_fract_z
_atom_site_U_iso_or_equiv
_atom_site_adp_type
_atom_site_occupancy
_atom_site_site_symmetry_order
_atom_site_calc_flag
_atom_site_refinement_flags_posn
_atom_site_refinement_flags_adp
O1 O 0.13200(8) 0.10959(17) 0.66437(9) 0.0381(4) Uani 1 1 d . .
O2 O 0.14599(10) 0.28902(18) 0.75676(9) 0.0478(5) Uani 1 1 d . .
O3 O 0.21018(8) 0.2235(2) 0.58364(11) 0.0466(5) Uani 1 1 d . .
O4 O 0.12247(10) 0.16935(19) 0.46518(10) 0.0520(5) Uani 1 1 d . .
O5 O 0.12209(7) 0.49471(17) 0.43028(9) 0.0344(4) Uani 1 1 d . .
O6 O 0.06296(8) 0.73494(18) 0.45002(10) 0.0396(4) Uani 1 1 d . .
C1 C 0.16402(15) 0.0389(3) 0.74506(15) 0.0514(7) Uani 1 1 d . .
C2 C 0.15517(18) 0.1496(3) 0.79994(16) 0.0580(8) Uani 1 1 d . .
C3 C 0.1396(2) -0.1110(3) 0.7399(2) 0.0826(12) Uani 1 1 d . .
H3A H 0.0922 -0.1085 0.7169 0.124 Uiso 1 1 calc R U
H3B H 0.1594 -0.1546 0.7948 0.124 Uiso 1 1 calc R U
H3C H 0.1509 -0.1703 0.7044 0.124 Uiso 1 1 calc R U
C4 C 0.23761(19) 0.0351(6) 0.7696(3) 0.0958(14) Uani 1 1 d . .
H4A H 0.2442 -0.0311 0.7325 0.144 Uiso 1 1 calc R U
H4B H 0.2627 -0.0007 0.8260 0.144 Uiso 1 1 calc R U
H4C H 0.2522 0.1346 0.7655 0.144 Uiso 1 1 calc R U
C5 C 0.0866(2) 0.1211(5) 0.7959(3) 0.0924(14) Uani 1 1 d . .
H5A H 0.0885 0.0297 0.8251 0.139 Uiso 1 1 calc R U
H5B H 0.0529 0.1122 0.7384 0.139 Uiso 1 1 calc R U
H5C H 0.0762 0.2037 0.8215 0.139 Uiso 1 1 calc R U
C6 C 0.2017(3) 0.1671(5) 0.8859(2) 0.127(2) Uani 1 1 d . .
H6A H 0.2459 0.1675 0.8927 0.191 Uiso 1 1 calc R U
H6B H 0.1972 0.0852 0.9172 0.191 Uiso 1 1 calc R U
H6C H 0.1935 0.2605 0.9059 0.191 Uiso 1 1 calc R U
C7 C 0.10939(9) 0.3801(2) 0.61220(12) 0.0290(4) Uani 1 1 d . .
C8 C 0.11973(9) 0.3763(2) 0.54339(12) 0.0274(4) Uani 1 1 d . .
C9 C 0.10406(9) 0.4956(2) 0.49088(11) 0.0281(4) Uani 1 1 d . .
C10 C 0.07566(10) 0.6226(2) 0.50380(12) 0.0302(5) Uani 1 1 d . .
C11 C 0.06340(10) 0.6257(2) 0.57004(13) 0.0325(5) Uani 1 1 d . .
H11 H 0.0430 0.7091 0.5788 0.039 Uiso 1 1 calc R U
C12 C 0.08110(10) 0.5069(2) 0.62307(12) 0.0320(5) Uani 1 1 d . .
H12 H 0.0736 0.5123 0.6689 0.038 Uiso 1 1 calc R U
C13 C 0.14922(11) 0.2450(2) 0.52497(12) 0.0322(5) Uani 1 1 d . .
C14 C 0.24227(16) 0.0943(4) 0.5740(2) 0.0687(9) Uani 1 1 d . .
H14A H 0.2155 0.0070 0.5672 0.103 Uiso 1 1 calc R U
H14B H 0.2848 0.0823 0.6228 0.103 Uiso 1 1 calc R U
H14C H 0.2482 0.1064 0.5256 0.103 Uiso 1 1 calc R U
C15 C 0.06956(13) 0.4716(3) 0.34908(14) 0.0474(6) Uani 1 1 d . .
H15A H 0.0524 0.3716 0.3447 0.071 Uiso 1 1 calc R U
H15B H 0.0854 0.4841 0.3092 0.071 Uiso 1 1 calc R U
H15C H 0.0350 0.5435 0.3377 0.071 Uiso 1 1 calc R U
C16 C 0.04154(12) 0.8711(3) 0.46794(15) 0.0425(6) Uani 1 1 d . .
H16A H -0.0006 0.8563 0.4661 0.064 Uiso 1 1 calc R U
H16B H 0.0371 0.9453 0.4273 0.064 Uiso 1 1 calc R U
H16C H 0.0735 0.9048 0.5228 0.064 Uiso 1 1 calc R U
B1 B 0.13004(11) 0.2552(3) 0.67796(14) 0.0308(5) Uani 1 1 d . .

loop_
_atom_site_aniso_label
_atom_site_aniso_U_11
_atom_site_aniso_U_22
_atom_site_aniso_U_33
_atom_site_aniso_U_23
_atom_site_aniso_U_13
_atom_site_aniso_U_12
O1 0.0464(9) 0.0396(9) 0.0257(7) 0.0005(6) 0.0150(7) 0.0098(7)
O2 0.0817(13) 0.0336(9) 0.0272(8) 0.0012(6) 0.0253(8) -0.0041(8)
O3 0.0337(8) 0.0560(11) 0.0507(10) -0.0144(8) 0.0207(8) 0.0096(7)
O4 0.0700(12) 0.0380(9) 0.0386(9) -0.0117(7) 0.0183(9) -0.0019(8)
O5 0.0387(8) 0.0436(9) 0.0292(7) 0.0010(6) 0.0229(7) 0.0004(6)
O6 0.0526(10) 0.0354(8) 0.0373(8) 0.0056(6) 0.0266(7) 0.0056(7)
C1 0.0706(18) 0.0452(14) 0.0314(12) 0.0075(10) 0.0187(12) 0.0186(13)
C2 0.111(2) 0.0338(13) 0.0320(12) 0.0028(10) 0.0363(15) -0.0045(14)
C3 0.135(4) 0.0397(16) 0.0566(19) 0.0007(13) 0.033(2) 0.0004(18)
C4 0.066(2) 0.125(4) 0.095(3) 0.053(3) 0.038(2) 0.043(2)
C5 0.147(4) 0.072(2) 0.116(3) 0.023(2) 0.109(3) 0.020(2)
C6 0.234(6) 0.061(2) 0.0312(16) 0.0079(15) 0.019(2) 0.001(3)
C7 0.0260(9) 0.0375(11) 0.0237(9) -0.0018(8) 0.0120(8) -0.0039(8)
C8 0.0225(9) 0.0346(10) 0.0235(9) -0.0033(7) 0.0098(7) -0.0038(7)
C9 0.0260(9) 0.0372(11) 0.0235(9) -0.0022(8) 0.0136(8) -0.0035(8)
C10 0.0298(10) 0.0349(11) 0.0259(9) 0.0008(8) 0.0133(8) -0.0019(8)
C11 0.0318(10) 0.0374(11) 0.0305(10) -0.0046(8) 0.0168(9) 0.0016(8)
C12 0.0308(10) 0.0442(12) 0.0248(9) -0.0023(8) 0.0164(8) -0.0013(9)
C13 0.0393(11) 0.0339(11) 0.0301(10) -0.0017(8) 0.0220(9) -0.0036(9)
C14 0.0596(18) 0.071(2) 0.080(2) -0.0157(17) 0.0374(17) 0.0241(15)
C15 0.0552(15) 0.0624(16) 0.0273(11) -0.0025(10) 0.0220(11) 0.0002(12)
C16 0.0501(14) 0.0346(12) 0.0435(13) 0.0022(9) 0.0228(11) 0.0032(10)
B1 0.0282(11) 0.0395(13) 0.0259(11) -0.0010(9) 0.0140(9) -0.0019(9)

loop_
_atom_type_symbol
_atom_type_description
_atom_type_scat_dispersion_real
_atom_type_scat_dispersion_imag
_atom_type_scat_source
C C 0.0181 0.0091 'International Tables Vol C Tables 4.2.6.8 and 6.1.1.4'
H H 0.0000 0.0000 'International Tables Vol C Tables 4.2.6.8 and 6.1.1.4'
O O 0.0492 0.0322 'International Tables Vol C Tables 4.2.6.8 and 6.1.1.4'
B B 0.0090 0.0039 'International Tables Vol C Tables 4.2.6.8 and 6.1.1.4'

loop_
_geom_angle_atom_site_label_1
_geom_angle_atom_site_label_2
_geom_angle_atom_site_label_3
_geom_angle
B1 O1 C1 106.49(17)
B1 O2 C2 106.77(18)
C13 O3 C14 115.7(2)
C9 O5 C15 114.58(16)
C10 O6 C16 117.04(17)
O1 C1 C2 103.32(19)
O1 C1 C4 105.2(2)
C2 C1 C4 107.9(3)
C3 C1 O1 110.4(2)
C3 C1 C2 119.1(3)
C3 C1 C4 110.0(3)
O2 C2 C1 103.70(19)
O2 C2 C5 103.6(3)
C1 C2 C5 108.7(3)
C6 C2 O2 110.3(3)
C6 C2 C1 122.8(4)
C6 C2 C5 106.3(4)
C1 C3 H3A 109.5
C1 C3 H3B 109.5
C1 C3 H3C 109.5
H3A C3 H3B 109.5
H3A C3 H3C 109.5
H3B C3 H3C 109.5
C1 C4 H4A 109.5
C1 C4 H4B 109.5
C1 C4 H4C 109.5
H4A C4 H4B 109.5
H4A C4 H4C 109.5
H4B C4 H4C 109.5
C2 C5 H5A 109.5
C2 C5 H5B 109.5
C2 C5 H5C 109.5
H5A C5 H5B 109.5
H5A C5 H5C 109.5
H5B C5 H5C 109.5
C2 C6 H6A 109.5
C2 C6 H6B 109.5
C2 C6 H6C 109.5
H6A C6 H6B 109.5
H6A C6 H6C 109.5
H6B C6 H6C 109.5
C8 C7 B1 124.53(19)
C12 C7 C8 116.91(19)
C12 C7 B1 118.51(18)
C7 C8 C13 121.67(18)
C9 C8 C7 121.10(19)
C9 C8 C13 117.22(17)
O5 C9 C8 119.29(18)
O5 C9 C10 119.91(18)
C8 C9 C10 120.51(18)
O6 C10 C9 116.38(18)
O6 C10 C11 124.80(19)
C11 C10 C9 118.82(19)
C10 C11 H11 120.1
C12 C11 C10 119.72(19)
C12 C11 H11 120.1
C7 C12 H12 118.6
C11 C12 C7 122.88(18)
C11 C12 H12 118.6
O3 C13 C8 111.12(17)
O4 C13 O3 123.8(2)
O4 C13 C8 125.1(2)
O3 C14 H14A 109.5
O3 C14 H14B 109.5
O3 C14 H14C 109.5
H14A C14 H14B 109.5
H14A C14 H14C 109.5
H14B C14 H14C 109.5
O5 C15 H15A 109.5
O5 C15 H15B 109.5
O5 C15 H15C 109.5
H15A C15 H15B 109.5
H15A C15 H15C 109.5
H15B C15 H15C 109.5
O6 C16 H16A 109.5
O6 C16 H16B 109.5
O6 C16 H16C 109.5
H16A C16 H16B 109.5
H16A C16 H16C 109.5
H16B C16 H16C 109.5
O1 B1 O2 113.9(2)
O1 B1 C7 126.06(19)
O2 B1 C7 120.0(2)

loop_
_geom_bond_atom_site_label_1
_geom_bond_atom_site_label_2
_geom_bond_distance
O1 C1 1.464(3)
O1 B1 1.350(3)
O2 C2 1.457(3)
O2 B1 1.361(3)
O3 C13 1.332(3)
O3 C14 1.448(3)
O4 C13 1.196(3)
O5 C9 1.378(2)
O5 C15 1.433(3)
O6 C10 1.356(3)
O6 C16 1.431(3)
C1 C2 1.514(4)
C1 C3 1.459(4)
C1 C4 1.558(5)
C2 C5 1.591(6)
C2 C6 1.447(5)
C3 H3A 0.9800
C3 H3B 0.9800
C3 H3C 0.9800
C4 H4A 0.9800
C4 H4B 0.9800
C4 H4C 0.9800
C5 H5A 0.9800
C5 H5B 0.9800
C5 H5C 0.9800
C6 H6A 0.9800
C6 H6B 0.9800
C6 H6C 0.9800
C7 C8 1.410(3)
C7 C12 1.389(3)
C7 B1 1.563(3)
C8 C9 1.384(3)
C8 C13 1.496(3)
C9 C10 1.407(3)
C10 C11 1.391(3)
C11 H11 0.9500
C11 C12 1.383(3)
C12 H12 0.9500
C14 H14A 0.9800
C14 H14B 0.9800
C14 H14C 0.9800
C15 H15A 0.9800
C15 H15B 0.9800
C15 H15C 0.9800
C16 H16A 0.9800
C16 H16B 0.9800
C16 H16C 0.9800

loop_
_geom_torsion_atom_site_label_1
_geom_torsion_atom_site_label_2
_geom_torsion_atom_site_label_3
_geom_torsion_atom_site_label_4
_geom_torsion
O1 C1 C2 O2 -23.6(3)
O1 C1 C2 C5 86.2(3)
O1 C1 C2 C6 -149.1(4)
O5 C9 C10 O6 5.1(3)
O5 C9 C10 C11 -174.13(18)
O6 C10 C11 C12 -177.07(19)
C1 O1 B1 O2 -11.3(3)
C1 O1 B1 C7 170.9(2)
C2 O2 B1 O1 -4.6(3)
C2 O2 B1 C7 173.3(2)
C3 C1 C2 O2 -146.4(3)
C3 C1 C2 C5 -36.6(4)
C3 C1 C2 C6 88.1(5)
C4 C1 C2 O2 87.4(3)
C4 C1 C2 C5 -162.8(3)
C4 C1 C2 C6 -38.1(4)
C7 C8 C9 O5 172.17(17)
C7 C8 C9 C10 -1.7(3)
C7 C8 C13 O3 -64.2(2)
C7 C8 C13 O4 116.7(2)
C8 C7 C12 C11 0.0(3)
C8 C7 B1 O1 -32.2(3)
C8 C7 B1 O2 150.1(2)
C8 C9 C10 O6 178.94(18)
C8 C9 C10 C11 -0.3(3)
C9 C8 C13 O3 114.6(2)
C9 C8 C13 O4 -64.5(3)
C9 C10 C11 C12 2.0(3)
C10 C11 C12 C7 -1.9(3)
C12 C7 C8 C9 1.9(3)
C12 C7 C8 C13 -179.38(18)
C12 C7 B1 O1 150.4(2)
C12 C7 B1 O2 -27.2(3)
C13 C8 C9 O5 -6.6(3)
C13 C8 C9 C10 179.45(18)
C14 O3 C13 O4 -4.0(3)
C14 O3 C13 C8 176.9(2)
C15 O5 C9 C8 106.7(2)
C15 O5 C9 C10 -79.3(2)
C16 O6 C10 C9 -172.58(19)
C16 O6 C10 C11 6.6(3)
B1 O1 C1 C2 21.5(3)
B1 O1 C1 C3 149.9(3)
B1 O1 C1 C4 -91.5(3)
B1 O2 C2 C1 17.7(3)
B1 O2 C2 C5 -95.7(3)
B1 O2 C2 C6 150.9(4)
B1 C7 C8 C9 -175.53(18)
B1 C7 C8 C13 3.2(3)
B1 C7 C12 C11 177.54(19)
